data_7154346
loop_
_publ_author_name
'Xiang, Jiachen'
'Wang, Jungang'
'Wang, Miao'
'Meng, Xianggao'
'Wu, Anxin'

_publ_section_title
;
 One-pot total synthesis of streptindole, arsindoline B and their
 congeners through tandem decarboxylative deaminative dual-coupling
 reaction of amino acids with indoles.
;
_journal_issue 14
_journal_name_full 'Organic &amp; biomolecular chemistry'
_journal_page_first 4240
_journal_page_last 4247
_journal_paper_doi 10.1039/c5ob00025d
_journal_volume 13
_journal_year 2015
_chemical_formula_sum 'C25 H22 N2'
_chemical_formula_weight 350.45
_chemical_name_systematic
; 
 ? 
;
_space_group_IT_number 14
_symmetry_cell_setting monoclinic
_symmetry_space_group_name_Hall '-P 2ybc'
_symmetry_space_group_name_H-M 'P 1 21/c 1'
_atom_sites_solution_hydrogens geom
_atom_sites_solution_primary direct
_atom_sites_solution_secondary difmap
_audit_creation_method SHELXL-97
_audit_update_record
;
2014-10-22 deposited with the CCDC.
2015-02-25 downloaded from the CCDC.
;
_cell_angle_alpha 90.00
_cell_angle_beta 95.641(4)
_cell_angle_gamma 90.00
_cell_formula_units_Z 4
_cell_length_a 9.4408(17)
_cell_length_b 25.506(5)
_cell_length_c 8.0660(15)
_cell_measurement_reflns_used 1801
_cell_measurement_temperature 298(2)
_cell_measurement_theta_max 21.44
_cell_measurement_theta_min 2.66
_cell_volume 1932.9(6)
_computing_cell_refinement 'Bruker SAINT'
_computing_data_collection 'Bruker APEX2'
_computing_data_reduction 'Bruker SAINT'
_computing_molecular_graphics 'Bruker SHELXTL'
_computing_publication_material 'Bruker SHELXTL'
_computing_structure_refinement 'SHELXL-97 (Sheldrick, 1997)'
_computing_structure_solution 'SHELXS-97 (Sheldrick, 1990)'
_diffrn_ambient_temperature 298(2)
_diffrn_measured_fraction_theta_full 0.995
_diffrn_measured_fraction_theta_max 0.995
_diffrn_measurement_device_type 'Bruker APEX-II CCD'
_diffrn_measurement_method '\f and \w scans'
_diffrn_radiation_monochromator graphite
_diffrn_radiation_source 'fine-focus sealed tube'
_diffrn_radiation_type MoK\a
_diffrn_radiation_wavelength 0.71073
_diffrn_reflns_av_R_equivalents 0.0446
_diffrn_reflns_av_sigmaI/netI 0.0461
_diffrn_reflns_limit_h_max 11
_diffrn_reflns_limit_h_min -11
_diffrn_reflns_limit_k_max 25
_diffrn_reflns_limit_k_min -30
_diffrn_reflns_limit_l_max 9
_diffrn_reflns_limit_l_min -9
_diffrn_reflns_number 12169
_diffrn_reflns_theta_full 25.00
_diffrn_reflns_theta_max 25.00
_diffrn_reflns_theta_min 2.17
_diffrn_standards_number 0
_exptl_absorpt_coefficient_mu 0.070
_exptl_absorpt_correction_T_max 0.9930
_exptl_absorpt_correction_T_min 0.9916
_exptl_absorpt_correction_type none
_exptl_crystal_density_diffrn 1.204
_exptl_crystal_density_meas 1.204
_exptl_crystal_density_method 'not measured'
_exptl_crystal_description BLOCK
_exptl_crystal_F_000 744
_exptl_crystal_size_max 0.12
_exptl_crystal_size_mid 0.10
_exptl_crystal_size_min 0.10
_refine_diff_density_max 0.180
_refine_diff_density_min -0.162
_refine_diff_density_rms 0.035
_refine_ls_extinction_coef 0.0019(12)
_refine_ls_extinction_expression Fc^*^=kFc[1+0.001xFc^2^\l^3^/sin(2\q)]^-1/4^
_refine_ls_extinction_method SHELXL
_refine_ls_goodness_of_fit_ref 1.014
_refine_ls_hydrogen_treatment mixed
_refine_ls_matrix_type full
_refine_ls_number_parameters 247
_refine_ls_number_reflns 3388
_refine_ls_number_restraints 0
_refine_ls_restrained_S_all 1.014
_refine_ls_R_factor_all 0.0871
_refine_ls_R_factor_gt 0.0476
_refine_ls_shift/su_max 0.098
_refine_ls_shift/su_mean 0.002
_refine_ls_structure_factor_coef Fsqd
_refine_ls_weighting_details 'calc w=1/[\s^2^(Fo^2^)+(0.0599P)^2^+0.2980P] where P=(Fo^2^+2Fc^2^)/3'
_refine_ls_weighting_scheme calc
_refine_ls_wR_factor_gt 0.1148
_refine_ls_wR_factor_ref 0.1367
_reflns_number_gt 2132
_reflns_number_total 3388
_reflns_threshold_expression >2sigma(I)
_cod_data_source_file c5ob00025d2.cif
_cod_data_source_block e:\140304g\work\t
_cod_depositor_comments
;
The following automatic conversions were performed:

'_symmetry_cell_setting' value 'Monoclinic' changed to 'monoclinic'
according to
/usr/data/users/saulius/crontab/automatic-downloads/rss-feeds/RSC/lib/dictionaries/cif_core.dic
dictionary named 'cif_core.dic' version 2.4.2 from 2011-04-26.

Automatic conversion script
Id: cif_fix_values 3008 2015-01-20 13:52:24Z robertas 

 Adding full bibliography for 7154346.cif.
;
_cod_original_cell_volume 1932.8(6)
_cod_original_sg_symbol_H-M P2(1)/c
_cod_database_code 7154346

loop_
_symmetry_equiv_pos_as_xyz
'x, y, z'
'-x, y+1/2, -z+1/2'
'-x, -y, -z'
'x, -y-1/2, z-1/2'

loop_
_atom_site_label
_atom_site_type_symbol
_atom_site_fract_x
_atom_site_fract_y
_atom_site_fract_z
_atom_site_U_iso_or_equiv
_atom_site_adp_type
_atom_site_occupancy
_atom_site_symmetry_multiplicity
_atom_site_calc_flag
_atom_site_refinement_flags
C23 C 0.2554(3) 0.55509(10) 0.9143(3) 0.0705(7) Uani 1 1 d .
H23 H 0.2476 0.5830 0.9871 0.085 Uiso 1 1 calc R
C22 C 0.3891(3) 0.54080(10) 0.8714(3) 0.0688(7) Uani 1 1 d .
H22 H 0.4689 0.5591 0.9167 0.083 Uiso 1 1 calc R
C21 C 0.4056(2) 0.50000(9) 0.7628(3) 0.0577(6) Uani 1 1 d .
H21 H 0.4956 0.4909 0.7347 0.069 Uiso 1 1 calc R
C18 C 0.1201(2) 0.42073(9) 0.5646(3) 0.0517(6) Uani 1 1 d .
H18 H 0.0749 0.3951 0.4966 0.062 Uiso 1 1 calc R
C24 C 0.1344(3) 0.52892(9) 0.8515(3) 0.0619(7) Uani 1 1 d .
H24 H 0.0451 0.5385 0.8805 0.074 Uiso 1 1 calc R
C7 C 0.2512(2) 0.39630(10) 0.1988(3) 0.0592(6) Uani 1 1 d .
H7 H 0.2647 0.4323 0.1901 0.071 Uiso 1 1 calc R
C6 C 0.1785(3) 0.36971(13) 0.0678(3) 0.0710(7) Uani 1 1 d .
H6 H 0.1422 0.3878 -0.0271 0.085 Uiso 1 1 calc R
C9 C 0.4560(2) 0.35422(9) 0.7659(3) 0.0545(6) Uani 1 1 d .
H9 H 0.3753 0.3613 0.8196 0.065 Uiso 1 1 calc R
C17 C 0.2626(2) 0.42969(8) 0.5807(3) 0.0458(5) Uani 1 1 d .
C1 C 0.3744(2) 0.40182(8) 0.4919(3) 0.0470(5) Uani 1 1 d .
H1 H 0.4318 0.4292 0.4456 0.056 Uiso 1 1 calc R
C8 C 0.4745(2) 0.37016(8) 0.6090(3) 0.0460(5) Uani 1 1 d .
N2 N 0.05149(17) 0.45477(7) 0.6627(2) 0.0527(5) Uani 1 1 d .
C19 C 0.1511(2) 0.48738(8) 0.7426(3) 0.0496(5) Uani 1 1 d .
C25 C -0.1013(2) 0.45628(10) 0.6737(3) 0.0650(7) Uani 1 1 d .
H25A H -0.1371 0.4211 0.6783 0.098 Uiso 1 1 calc R
H25B H -0.1470 0.4738 0.5776 0.098 Uiso 1 1 calc R
H25C H -0.1205 0.4749 0.7725 0.098 Uiso 1 1 calc R
C2 C 0.3047(2) 0.37052(9) 0.3436(3) 0.0480(5) Uani 1 1 d .
C3 C 0.2859(3) 0.31683(10) 0.3506(3) 0.0644(7) Uani 1 1 d .
H3 H 0.3217 0.2985 0.4451 0.077 Uiso 1 1 calc R
N1 N 0.5714(2) 0.32631(7) 0.8354(2) 0.0572(5) Uani 1 1 d .
C20 C 0.2856(2) 0.47256(8) 0.6957(3) 0.0466(5) Uani 1 1 d .
C11 C 0.6115(2) 0.35076(8) 0.5757(3) 0.0448(5) Uani 1 1 d .
C12 C 0.6909(2) 0.35333(9) 0.4384(3) 0.0547(6) Uani 1 1 d .
H12 H 0.6549 0.3706 0.3418 0.066 Uiso 1 1 calc R
C13 C 0.8222(2) 0.33006(10) 0.4480(4) 0.0664(7) Uani 1 1 d .
H13 H 0.8751 0.3316 0.3568 0.080 Uiso 1 1 calc R
C14 C 0.8777(3) 0.30430(10) 0.5914(4) 0.0718(8) Uani 1 1 d .
H14 H 0.9675 0.2892 0.5945 0.086 Uiso 1 1 calc R
C5 C 0.1600(3) 0.31625(14) 0.0781(4) 0.0800(8) Uani 1 1 d .
H5 H 0.1108 0.2981 -0.0095 0.096 Uiso 1 1 calc R
C4 C 0.2144(3) 0.29007(12) 0.2184(4) 0.0814(8) Uani 1 1 d .
H4 H 0.2033 0.2539 0.2249 0.098 Uiso 1 1 calc R
C16 C 0.5850(3) 0.30156(11) 0.9985(3) 0.0804(8) Uani 1 1 d .
H16A H 0.5851 0.2642 0.9854 0.121 Uiso 1 1 calc R
H16B H 0.5063 0.3117 1.0582 0.121 Uiso 1 1 calc R
H16C H 0.6725 0.3124 1.0595 0.121 Uiso 1 1 calc R
C10 C 0.6692(2) 0.32383(8) 0.7200(3) 0.0491(6) Uani 1 1 d .
C15 C 0.8030(2) 0.30060(9) 0.7293(4) 0.0652(7) Uani 1 1 d .
H15 H 0.8406 0.2832 0.8251 0.078 Uiso 1 1 calc R

loop_
_atom_site_aniso_label
_atom_site_aniso_U_11
_atom_site_aniso_U_22
_atom_site_aniso_U_33
_atom_site_aniso_U_23
_atom_site_aniso_U_13
_atom_site_aniso_U_12
C23 0.099(2) 0.0558(16) 0.0581(16) -0.0087(13) 0.0164(14) -0.0117(14)
C22 0.0820(19) 0.0627(17) 0.0603(17) 0.0003(14) -0.0002(13) -0.0190(13)
C21 0.0586(14) 0.0552(15) 0.0579(15) 0.0077(12) -0.0005(11) -0.0042(11)
C18 0.0514(13) 0.0497(14) 0.0545(14) -0.0069(11) 0.0077(10) 0.0017(10)
C24 0.0795(17) 0.0540(15) 0.0544(15) 0.0000(12) 0.0180(12) 0.0033(12)
C7 0.0565(14) 0.0708(17) 0.0501(15) 0.0027(13) 0.0050(11) 0.0135(12)
C6 0.0662(16) 0.097(2) 0.0496(16) 0.0049(15) 0.0032(12) 0.0183(14)
C9 0.0547(13) 0.0533(14) 0.0553(15) 0.0037(11) 0.0055(11) 0.0078(10)
C17 0.0467(12) 0.0432(13) 0.0475(13) 0.0044(10) 0.0048(9) 0.0031(9)
C1 0.0447(12) 0.0456(13) 0.0512(13) 0.0062(10) 0.0071(9) 0.0021(9)
C8 0.0450(12) 0.0457(13) 0.0468(13) 0.0014(10) 0.0019(9) 0.0003(9)
N2 0.0456(10) 0.0557(12) 0.0576(12) -0.0049(9) 0.0080(8) 0.0038(8)
C19 0.0569(13) 0.0469(13) 0.0451(13) 0.0038(11) 0.0059(10) 0.0014(10)
C25 0.0527(14) 0.0747(18) 0.0695(17) -0.0053(13) 0.0155(11) 0.0053(11)
C2 0.0408(11) 0.0537(15) 0.0504(14) 0.0024(11) 0.0095(9) 0.0071(10)
C3 0.0702(16) 0.0630(17) 0.0587(16) 0.0043(13) -0.0005(12) -0.0090(12)
N1 0.0650(12) 0.0570(13) 0.0476(12) 0.0072(9) -0.0037(9) 0.0052(9)
C20 0.0526(13) 0.0432(13) 0.0432(13) 0.0063(10) 0.0009(10) 0.0018(10)
C11 0.0427(12) 0.0413(12) 0.0494(13) -0.0031(10) -0.0006(9) -0.0012(9)
C12 0.0506(13) 0.0561(15) 0.0567(15) -0.0059(11) 0.0021(11) 0.0000(10)
C13 0.0522(14) 0.0698(18) 0.0779(19) -0.0106(14) 0.0107(12) 0.0049(12)
C14 0.0472(14) 0.0646(18) 0.102(2) -0.0128(16) -0.0007(14) 0.0105(12)
C5 0.0758(19) 0.104(3) 0.0592(18) -0.0147(17) 0.0002(14) -0.0099(16)
C4 0.092(2) 0.078(2) 0.072(2) -0.0074(16) -0.0014(16) -0.0231(16)
C16 0.102(2) 0.083(2) 0.0544(17) 0.0173(14) -0.0055(14) 0.0050(15)
C10 0.0484(12) 0.0439(13) 0.0528(14) -0.0041(11) -0.0062(10) 0.0003(9)
C15 0.0562(15) 0.0526(15) 0.0816(19) 0.0009(13) -0.0190(13) 0.0061(11)

loop_
_atom_type_symbol
_atom_type_description
_atom_type_scat_dispersion_real
_atom_type_scat_dispersion_imag
_atom_type_scat_source
C C 0.0033 0.0016 'International Tables Vol C Tables 4.2.6.8 and 6.1.1.4'
H H 0.0000 0.0000 'International Tables Vol C Tables 4.2.6.8 and 6.1.1.4'
N N 0.0061 0.0033 'International Tables Vol C Tables 4.2.6.8 and 6.1.1.4'

loop_
_geom_angle_atom_site_label_1
_geom_angle_atom_site_label_2
_geom_angle_atom_site_label_3
_geom_angle
C24 C23 C22 121.5(2)
C24 C23 H23 119.2
C22 C23 H23 119.2
C21 C22 C23 121.2(2)
C21 C22 H22 119.4
C23 C22 H22 119.4
C22 C21 C20 119.1(2)
C22 C21 H21 120.4
C20 C21 H21 120.4
C17 C18 N2 110.87(19)
C17 C18 H18 124.6
N2 C18 H18 124.6
C23 C24 C19 117.3(2)
C23 C24 H24 121.3
C19 C24 H24 121.3
C6 C7 C2 121.5(3)
C6 C7 H7 119.3
C2 C7 H7 119.3
C5 C6 C7 119.8(2)
C5 C6 H6 120.1
C7 C6 H6 120.1
C8 C9 N1 111.5(2)
C8 C9 H9 124.3
N1 C9 H9 124.3
C18 C17 C20 105.94(18)
C18 C17 C1 127.4(2)
C20 C17 C1 126.61(18)
C8 C1 C17 112.39(18)
C8 C1 C2 113.93(18)
C17 C1 C2 110.44(16)
C8 C1 H1 106.5
C17 C1 H1 106.5
C2 C1 H1 106.5
C9 C8 C11 105.82(18)
C9 C8 C1 127.98(19)
C11 C8 C1 126.20(19)
C19 N2 C18 108.25(17)
C19 N2 C25 126.52(19)
C18 N2 C25 125.20(19)
N2 C19 C24 130.0(2)
N2 C19 C20 107.79(19)
C24 C19 C20 122.2(2)
N2 C25 H25A 109.5
N2 C25 H25B 109.5
H25A C25 H25B 109.5
N2 C25 H25C 109.5
H25A C25 H25C 109.5
H25B C25 H25C 109.5
C3 C2 C7 117.7(2)
C3 C2 C1 122.1(2)
C7 C2 C1 120.1(2)
C2 C3 C4 120.8(2)
C2 C3 H3 119.6
C4 C3 H3 119.6
C9 N1 C10 107.79(18)
C9 N1 C16 126.2(2)
C10 N1 C16 126.0(2)
C21 C20 C19 118.6(2)
C21 C20 C17 134.2(2)
C19 C20 C17 107.13(18)
C12 C11 C10 118.78(19)
C12 C11 C8 134.0(2)
C10 C11 C8 107.19(19)
C13 C12 C11 119.2(2)
C13 C12 H12 120.4
C11 C12 H12 120.4
C12 C13 C14 121.2(3)
C12 C13 H13 119.4
C14 C13 H13 119.4
C15 C14 C13 121.6(2)
C15 C14 H14 119.2
C13 C14 H14 119.2
C4 C5 C6 119.5(3)
C4 C5 H5 120.2
C6 C5 H5 120.2
C5 C4 C3 120.7(3)
C5 C4 H4 119.6
C3 C4 H4 119.6
N1 C16 H16A 109.5
N1 C16 H16B 109.5
H16A C16 H16B 109.5
N1 C16 H16C 109.5
H16A C16 H16C 109.5
H16B C16 H16C 109.5
N1 C10 C15 130.5(2)
N1 C10 C11 107.74(18)
C15 C10 C11 121.8(2)
C14 C15 C10 117.5(2)
C14 C15 H15 121.3
C10 C15 H15 121.3

loop_
_geom_bond_atom_site_label_1
_geom_bond_atom_site_label_2
_geom_bond_distance
C23 C24 1.376(3)
C23 C22 1.389(4)
C23 H23 0.9300
C22 C21 1.379(3)
C22 H22 0.9300
C21 C20 1.395(3)
C21 H21 0.9300
C18 C17 1.358(3)
C18 N2 1.378(3)
C18 H18 0.9300
C24 C19 1.395(3)
C24 H24 0.9300
C7 C6 1.381(3)
C7 C2 1.391(3)
C7 H7 0.9300
C6 C5 1.378(4)
C6 H6 0.9300
C9 C8 1.357(3)
C9 N1 1.374(3)
C9 H9 0.9300
C17 C20 1.437(3)
C17 C1 1.510(3)
C1 C8 1.504(3)
C1 C2 1.532(3)
C1 H1 0.9800
C8 C11 1.434(3)
N2 C19 1.369(3)
N2 C25 1.454(3)
C19 C20 1.411(3)
C25 H25A 0.9600
C25 H25B 0.9600
C25 H25C 0.9600
C2 C3 1.382(3)
C3 C4 1.384(4)
C3 H3 0.9300
N1 C10 1.376(3)
N1 C16 1.453(3)
C11 C12 1.398(3)
C11 C10 1.413(3)
C12 C13 1.370(3)
C12 H12 0.9300
C13 C14 1.387(4)
C13 H13 0.9300
C14 C15 1.378(4)
C14 H14 0.9300
C5 C4 1.369(4)
C5 H5 0.9300
C4 H4 0.9300
C16 H16A 0.9600
C16 H16B 0.9600
C16 H16C 0.9600
C10 C15 1.390(3)
C15 H15 0.9300

loop_
_geom_torsion_atom_site_label_1
_geom_torsion_atom_site_label_2
_geom_torsion_atom_site_label_3
_geom_torsion_atom_site_label_4
_geom_torsion
C24 C23 C22 C21 0.5(4)
C23 C22 C21 C20 -0.3(4)
C22 C23 C24 C19 -0.1(4)
C2 C7 C6 C5 -1.1(4)
N2 C18 C17 C20 -0.5(2)
N2 C18 C17 C1 -178.6(2)
C18 C17 C1 C8 -113.6(2)
C20 C17 C1 C8 68.7(3)
C18 C17 C1 C2 14.9(3)
C20 C17 C1 C2 -162.9(2)
N1 C9 C8 C11 0.3(3)
N1 C9 C8 C1 -179.4(2)
C17 C1 C8 C9 17.3(3)
C2 C1 C8 C9 -109.3(3)
C17 C1 C8 C11 -162.39(19)
C2 C1 C8 C11 71.0(3)
C17 C18 N2 C19 1.1(3)
C17 C18 N2 C25 179.3(2)
C18 N2 C19 C24 178.3(2)
C25 N2 C19 C24 0.2(4)
C18 N2 C19 C20 -1.2(2)
C25 N2 C19 C20 -179.4(2)
C23 C24 C19 N2 179.8(2)
C23 C24 C19 C20 -0.7(3)
C6 C7 C2 C3 1.7(3)
C6 C7 C2 C1 -175.1(2)
C8 C1 C2 C3 25.7(3)
C17 C1 C2 C3 -101.9(2)
C8 C1 C2 C7 -157.63(19)
C17 C1 C2 C7 74.8(2)
C7 C2 C3 C4 -0.9(3)
C1 C2 C3 C4 175.8(2)
C8 C9 N1 C10 0.0(3)
C8 C9 N1 C16 -177.2(2)
C22 C21 C20 C19 -0.5(3)
C22 C21 C20 C17 179.0(2)
N2 C19 C20 C21 -179.42(19)
C24 C19 C20 C21 1.0(3)
N2 C19 C20 C17 0.9(2)
C24 C19 C20 C17 -178.7(2)
C18 C17 C20 C21 -179.9(2)
C1 C17 C20 C21 -1.7(4)
C18 C17 C20 C19 -0.3(2)
C1 C17 C20 C19 177.8(2)
C9 C8 C11 C12 179.3(2)
C1 C8 C11 C12 -0.9(4)
C9 C8 C11 C10 -0.5(2)
C1 C8 C11 C10 179.3(2)
C10 C11 C12 C13 -0.4(3)
C8 C11 C12 C13 179.8(2)
C11 C12 C13 C14 -0.3(4)
C12 C13 C14 C15 0.6(4)
C7 C6 C5 C4 -0.2(4)
C6 C5 C4 C3 1.0(4)
C2 C3 C4 C5 -0.4(4)
C9 N1 C10 C15 179.5(2)
C16 N1 C10 C15 -3.3(4)
C9 N1 C10 C11 -0.3(2)
C16 N1 C10 C11 176.9(2)
C12 C11 C10 N1 -179.35(19)
C8 C11 C10 N1 0.5(2)
C12 C11 C10 C15 0.9(3)
C8 C11 C10 C15 -179.3(2)
C13 C14 C15 C10 -0.1(4)
N1 C10 C15 C14 179.7(2)
C11 C10 C15 C14 -0.6(3)
